data_4505600
loop_
_publ_author_name
'Wen, Lili'
'Zhao, Jinbo'
'Lv, Kangle'
'Wu, Yuhui'
'Deng, Kejian'
'Leng, Xiaoke'
'Li, Dongfeng'

_publ_section_title
;
 Visible-Light-Driven Photocatalysts of Metal--Organic Frameworks Derived
 from Multi-Carboxylic Acid and Imidazole-Based Spacer
;
_journal_issue 3
_journal_name_full 'Crystal Growth &amp; Design'
_journal_page_first 1603
_journal_paper_doi 10.1021/cg2016512
_journal_volume 12
_journal_year 2012
_chemical_formula_sum 'C14 H8 Cd N2 O4'
_chemical_formula_weight 380.62
_chemical_name_systematic
; 
 ? 
;
_space_group_IT_number 2
_symmetry_cell_setting triclinic
_symmetry_space_group_name_Hall '-P 1'
_symmetry_space_group_name_H-M 'P -1'
_atom_sites_solution_hydrogens geom
_atom_sites_solution_primary direct
_atom_sites_solution_secondary difmap
_audit_creation_method SHELXL-97
_cell_angle_alpha 89.1200(10)
_cell_angle_beta 69.8590(10)
_cell_angle_gamma 67.5310(10)
_cell_formula_units_Z 2
_cell_length_a 7.6690(5)
_cell_length_b 9.5867(6)
_cell_length_c 10.3567(7)
_cell_measurement_temperature 298(2)
_cell_volume 654.64(7)
_computing_structure_refinement 'SHELXL-97 (Sheldrick, 1997)'
_computing_structure_solution 'SHELXS-97 (Sheldrick, 1990)'
_diffrn_ambient_temperature 298(2)
_diffrn_measured_fraction_theta_full 0.997
_diffrn_measured_fraction_theta_max 0.997
_diffrn_radiation_monochromator graphite
_diffrn_radiation_source 'fine-focus sealed tube'
_diffrn_radiation_type MoK\a
_diffrn_radiation_wavelength 0.71073
_diffrn_reflns_av_R_equivalents 0.0451
_diffrn_reflns_av_sigmaI/netI 0.0347
_diffrn_reflns_limit_h_max 9
_diffrn_reflns_limit_h_min -9
_diffrn_reflns_limit_k_max 11
_diffrn_reflns_limit_k_min -11
_diffrn_reflns_limit_l_max 12
_diffrn_reflns_limit_l_min -12
_diffrn_reflns_number 6365
_diffrn_reflns_theta_full 25.00
_diffrn_reflns_theta_max 25.00
_diffrn_reflns_theta_min 2.11
_exptl_absorpt_coefficient_mu 1.685
_exptl_absorpt_correction_T_max 0.87
_exptl_absorpt_correction_T_min 0.84
_exptl_absorpt_correction_type multi-scan
_exptl_crystal_colour block
_exptl_crystal_density_diffrn 1.931
_exptl_crystal_density_method 'not measured'
_exptl_crystal_description Colorless
_exptl_crystal_F_000 372
_exptl_crystal_size_max 0.12
_exptl_crystal_size_mid 0.08
_exptl_crystal_size_min 0.07
_refine_diff_density_max 0.428
_refine_diff_density_min -0.530
_refine_diff_density_rms 0.078
_refine_ls_extinction_method none
_refine_ls_goodness_of_fit_ref 1.051
_refine_ls_hydrogen_treatment constr
_refine_ls_matrix_type full
_refine_ls_number_parameters 190
_refine_ls_number_reflns 2299
_refine_ls_number_restraints 1
_refine_ls_restrained_S_all 1.051
_refine_ls_R_factor_all 0.0235
_refine_ls_R_factor_gt 0.0225
_refine_ls_shift/su_max 0.003
_refine_ls_shift/su_mean 0.000
_refine_ls_structure_factor_coef Fsqd
_refine_ls_weighting_details 'calc w=1/[\s^2^(Fo^2^)+(0.0259P)^2^+0.4228P] where P=(Fo^2^+2Fc^2^)/3'
_refine_ls_weighting_scheme calc
_refine_ls_wR_factor_gt 0.0567
_refine_ls_wR_factor_ref 0.0572
_reflns_number_gt 2210
_reflns_number_total 2299
_reflns_threshold_expression >2sigma(I)
_cod_data_source_file cg2016512_si_001.cif
_cod_data_source_block 5
_cod_depositor_comments
;
The following automatic conversions were performed:

'_symmetry_cell_setting' value 'Triclinic' changed to 'triclinic'
according to /home/saulius/struct/CIF-dictionaries/cif_core.dic
dictionary named 'cif_core.dic' version 2.4.1 from
2010-06-29.

'_exptl_absorpt_correction_type' value 'Multi-scan'
changed to 'multi-scan' according to
/home/saulius/struct/CIF-dictionaries/cif_core.dic dictionary named
'cif_core.dic' version 2.4.1 from 2010-06-29.

Automatic conversion script
Id: cif_fix_values 1715 2011-07-08 13:25:40Z adriana 
;
_cod_original_sg_symbol_H-M P-1
_cod_database_code 4505600

loop_
_symmetry_equiv_pos_as_xyz
'x, y, z'
'-x, -y, -z'

loop_
_atom_site_label
_atom_site_type_symbol
_atom_site_fract_x
_atom_site_fract_y
_atom_site_fract_z
_atom_site_U_iso_or_equiv
_atom_site_adp_type
_atom_site_occupancy
_atom_site_symmetry_multiplicity
_atom_site_calc_flag
_atom_site_refinement_flags
Cd1 Cd 0.15020(3) 1.048762(19) 0.59176(2) 0.02702(9) Uani 1 1 d .
C1 C 0.3882(5) 0.8944(4) 0.7861(3) 0.0402(7) Uani 1 1 d .
H1 H 0.4896 0.9272 0.7382 0.048 Uiso 1 1 calc R
C2 C 0.1102(6) 0.8644(5) 0.8569(5) 0.0716(13) Uani 1 1 d .
H2 H -0.0188 0.8724 0.8673 0.086 Uiso 1 1 calc R
C3 C 0.2230(6) 0.7795(6) 0.9267(5) 0.0777(15) Uani 1 1 d .
H3 H 0.1870 0.7192 0.9933 0.093 Uiso 1 1 calc R
C4 C 0.5770(5) 0.7176(4) 0.9158(3) 0.0420(7) Uani 1 1 d .
C5 C 0.7568(7) 0.6427(7) 0.8158(4) 0.093(2) Uani 1 1 d .
H5 H 0.7714 0.6489 0.7233 0.112 Uiso 1 1 calc R
C6 C 0.9220(7) 0.5557(7) 0.8496(4) 0.096(2) Uani 1 1 d .
H6 H 1.0450 0.5006 0.7784 0.115 Uiso 1 1 calc R
C7 C 0.9111(5) 0.5480(4) 0.9822(3) 0.0397(7) Uani 1 1 d U
C8 C 0.7276(8) 0.6271(8) 1.0796(5) 0.126(3) Uani 1 1 d U
H8 H 0.7123 0.6233 1.1725 0.151 Uiso 1 1 calc R
C9 C 0.5606(8) 0.7138(8) 1.0480(5) 0.127(3) Uani 1 1 d .
H9 H 0.4371 0.7693 1.1187 0.152 Uiso 1 1 calc R
C10 C 0.5740(4) 0.7743(3) 0.4417(3) 0.0278(6) Uani 1 1 d .
C11 C 0.5310(4) 0.6343(3) 0.4725(3) 0.0249(6) Uani 1 1 d .
C12 C 0.3249(4) 0.4921(3) 0.5003(3) 0.0268(6) Uani 1 1 d .
H12 H 0.2064 0.4865 0.5006 0.032 Uiso 1 1 calc R
C13 C 0.3526(4) 0.6250(3) 0.4731(3) 0.0250(6) Uani 1 1 d .
C14 C 0.1834(4) 0.7527(3) 0.4463(3) 0.0270(6) Uani 1 1 d .
N1 N 0.2139(4) 0.9365(3) 0.7691(3) 0.0402(6) Uani 1 1 d .
N2 N 0.4014(4) 0.7990(3) 0.8805(3) 0.0433(6) Uani 1 1 d .
O1 O 0.0469(3) 0.8505(2) 0.5491(2) 0.0305(4) Uani 1 1 d .
O2 O 0.4432(3) 0.8896(2) 0.4200(2) 0.0315(4) Uani 1 1 d .
O3 O 0.7433(3) 0.7641(2) 0.4380(3) 0.0458(6) Uani 1 1 d .
O4 O 0.1741(3) 0.7519(2) 0.3290(2) 0.0370(5) Uani 1 1 d .

loop_
_atom_site_aniso_label
_atom_site_aniso_U_11
_atom_site_aniso_U_22
_atom_site_aniso_U_33
_atom_site_aniso_U_23
_atom_site_aniso_U_13
_atom_site_aniso_U_12
Cd1 0.02314(13) 0.01997(12) 0.04394(15) 0.00900(9) -0.01984(10) -0.00831(9)
C1 0.0422(18) 0.0477(19) 0.0436(18) 0.0201(15) -0.0259(15) -0.0228(15)
C2 0.046(2) 0.091(3) 0.101(3) 0.062(3) -0.040(2) -0.042(2)
C3 0.057(2) 0.098(3) 0.108(4) 0.077(3) -0.047(3) -0.049(2)
C4 0.0367(17) 0.0469(19) 0.0453(19) 0.0184(15) -0.0235(15) -0.0127(15)
C5 0.057(3) 0.145(5) 0.037(2) 0.000(2) -0.031(2) 0.013(3)
C6 0.051(3) 0.145(5) 0.037(2) -0.002(2) -0.0236(19) 0.022(3)
C7 0.0378(17) 0.0472(18) 0.0348(17) 0.0140(14) -0.0202(14) -0.0120(15)
C8 0.069(3) 0.187(6) 0.033(2) 0.011(3) -0.022(2) 0.043(4)
C9 0.060(3) 0.189(7) 0.036(2) 0.021(3) -0.013(2) 0.042(3)
C10 0.0232(14) 0.0194(13) 0.0408(16) 0.0032(11) -0.0123(12) -0.0080(11)
C11 0.0192(13) 0.0186(12) 0.0378(15) 0.0043(11) -0.0121(11) -0.0071(10)
C12 0.0195(13) 0.0214(13) 0.0443(16) 0.0053(11) -0.0167(12) -0.0086(11)
C13 0.0214(13) 0.0195(12) 0.0363(15) 0.0050(11) -0.0146(11) -0.0071(10)
C14 0.0199(13) 0.0186(13) 0.0491(18) 0.0090(12) -0.0183(13) -0.0097(11)
N1 0.0380(14) 0.0431(15) 0.0497(16) 0.0205(12) -0.0263(13) -0.0183(12)
N2 0.0378(15) 0.0494(16) 0.0496(17) 0.0243(13) -0.0245(13) -0.0177(13)
O1 0.0227(10) 0.0196(9) 0.0496(12) 0.0050(9) -0.0168(9) -0.0056(8)
O2 0.0260(10) 0.0208(9) 0.0479(12) 0.0106(8) -0.0155(9) -0.0080(8)
O3 0.0254(11) 0.0240(10) 0.0962(19) 0.0128(11) -0.0276(12) -0.0138(9)
O4 0.0297(11) 0.0378(12) 0.0446(13) 0.0090(9) -0.0214(10) -0.0079(9)

loop_
_atom_type_symbol
_atom_type_description
_atom_type_scat_dispersion_real
_atom_type_scat_dispersion_imag
_atom_type_scat_source
C C 0.0033 0.0016 'International Tables Vol C Tables 4.2.6.8 and 6.1.1.4'
H H 0.0000 0.0000 'International Tables Vol C Tables 4.2.6.8 and 6.1.1.4'
N N 0.0061 0.0033 'International Tables Vol C Tables 4.2.6.8 and 6.1.1.4'
O O 0.0106 0.0060 'International Tables Vol C Tables 4.2.6.8 and 6.1.1.4'
Cd Cd -0.8075 1.2024 'International Tables Vol C Tables 4.2.6.8 and 6.1.1.4'

loop_
_geom_angle_atom_site_label_1
_geom_angle_atom_site_label_2
_geom_angle_atom_site_label_3
_geom_angle
_geom_angle_site_symmetry_1
_geom_angle_site_symmetry_3
O3 Cd1 N1 108.71(10) 2_676 .
O3 Cd1 O2 90.80(8) 2_676 .
N1 Cd1 O2 97.09(9) . .
O3 Cd1 O4 84.00(8) 2_676 2_576
N1 Cd1 O4 109.95(9) . 2_576
O2 Cd1 O4 152.72(8) . 2_576
O3 Cd1 O1 90.89(8) 2_676 2_576
N1 Cd1 O1 155.02(9) . 2_576
O2 Cd1 O1 97.98(7) . 2_576
O4 Cd1 O1 55.51(7) 2_576 2_576
O3 Cd1 O1 162.07(9) 2_676 .
N1 Cd1 O1 87.92(8) . .
O2 Cd1 O1 80.23(7) . .
O4 Cd1 O1 96.84(7) 2_576 .
O1 Cd1 O1 75.19(7) 2_576 .
O3 Cd1 C14 85.89(8) 2_676 2_576
N1 Cd1 C14 135.08(10) . 2_576
O2 Cd1 C14 125.71(8) . 2_576
O4 Cd1 C14 27.37(8) 2_576 2_576
O1 Cd1 C14 28.18(8) 2_576 2_576
O1 Cd1 C14 86.83(7) . 2_576
N1 C1 N2 111.5(3) . .
N1 C1 H1 124.3 . .
N2 C1 H1 124.3 . .
C3 C2 N1 109.4(3) . .
C3 C2 H2 125.3 . .
N1 C2 H2 125.3 . .
C2 C3 N2 106.6(3) . .
C2 C3 H3 126.7 . .
N2 C3 H3 126.7 . .
C5 C4 C9 119.3(3) . .
C5 C4 N2 120.0(3) . .
C9 C4 N2 120.7(3) . .
C4 C5 C6 120.0(4) . .
C4 C5 H5 120.0 . .
C6 C5 H5 120.0 . .
C7 C6 C5 122.3(4) . .
C7 C6 H6 118.8 . .
C5 C6 H6 118.8 . .
C8 C7 C6 115.6(3) . .
C8 C7 C7 122.3(4) . 2_767
C6 C7 C7 122.0(4) . 2_767
C7 C8 C9 122.9(4) . .
C7 C8 H8 118.5 . .
C9 C8 H8 118.5 . .
C4 C9 C8 119.7(4) . .
C4 C9 H9 120.1 . .
C8 C9 H9 120.1 . .
O3 C10 O2 125.1(2) . .
O3 C10 C11 115.7(2) . .
O2 C10 C11 119.3(2) . .
C12 C11 C13 118.6(2) 2_666 .
C12 C11 C10 118.9(2) 2_666 .
C13 C11 C10 122.5(2) . .
C13 C12 C11 122.2(2) . 2_666
C13 C12 H12 118.9 . .
C11 C12 H12 118.9 2_666 .
C12 C13 C11 119.3(2) . .
C12 C13 C14 116.3(2) . .
C11 C13 C14 124.4(2) . .
O4 C14 O1 122.7(2) . .
O4 C14 C13 119.3(2) . .
O1 C14 C13 117.8(3) . .
O4 C14 Cd1 60.55(14) . 2_576
O1 C14 Cd1 62.32(13) . 2_576
C13 C14 Cd1 170.93(18) . 2_576
C1 N1 C2 106.0(3) . .
C1 N1 Cd1 124.4(2) . .
C2 N1 Cd1 127.7(2) . .
C1 N2 C3 106.5(3) . .
C1 N2 C4 127.0(3) . .
C3 N2 C4 126.1(3) . .
C14 O1 Cd1 89.50(16) . 2_576
C14 O1 Cd1 111.23(16) . .
Cd1 O1 Cd1 104.81(7) 2_576 .
C10 O2 Cd1 123.58(19) . .
C10 O3 Cd1 125.44(18) . 2_676
C14 O4 Cd1 92.08(16) . 2_576

loop_
_geom_bond_atom_site_label_1
_geom_bond_atom_site_label_2
_geom_bond_distance
_geom_bond_site_symmetry_2
Cd1 O3 2.2157(19) 2_676
Cd1 N1 2.219(3) .
Cd1 O2 2.291(2) .
Cd1 O4 2.350(2) 2_576
Cd1 O1 2.388(2) 2_576
Cd1 O1 2.4194(18) .
Cd1 C14 2.697(3) 2_576
C1 N1 1.315(4) .
C1 N2 1.331(4) .
C1 H1 0.9300 .
C2 C3 1.344(5) .
C2 N1 1.357(5) .
C2 H2 0.9300 .
C3 N2 1.370(5) .
C3 H3 0.9300 .
C4 C5 1.331(5) .
C4 C9 1.333(5) .
C4 N2 1.443(4) .
C5 C6 1.383(5) .
C5 H5 0.9300 .
C6 C7 1.349(5) .
C6 H6 0.9300 .
C7 C8 1.343(6) .
C7 C7 1.489(6) 2_767
C8 C9 1.380(6) .
C8 H8 0.9300 .
C9 H9 0.9300 .
C10 O3 1.251(3) .
C10 O2 1.256(3) .
C10 C11 1.504(4) .
C11 C12 1.396(4) 2_666
C11 C13 1.403(4) .
C12 C13 1.380(4) .
C12 C11 1.396(4) 2_666
C12 H12 0.9300 .
C13 C14 1.511(4) .
C14 O4 1.241(4) .
C14 O1 1.274(3) .
C14 Cd1 2.697(3) 2_576
O1 Cd1 2.388(2) 2_576
O3 Cd1 2.2157(19) 2_676
O4 Cd1 2.350(2) 2_576
